data_7218830
loop_
_publ_author_name
'Chen, Ying-Hsuan'
'Peng, Kai-En'
'Lee, Gene-Hsiang'
'Peng, Shie-Ming'
'Chiu, Ching-Wen'

_publ_section_title
;
 Symmetrical non-chelating poly-N-heterocyclic carbenes
;
_journal_issue 107
_journal_name_full 'RSC Adv.'
_journal_page_first 62789
_journal_paper_doi 10.1039/C4RA12597E
_journal_volume 4
_journal_year 2014
_chemical_formula_sum 'C36 H36 I2 N8 O4'
_chemical_formula_weight 898.53
_chemical_name_systematic '[2a]I2'
_space_group_IT_number 15
_symmetry_cell_setting monoclinic
_symmetry_space_group_name_Hall '-C 2yc'
_symmetry_space_group_name_H-M 'C 1 2/c 1'
_atom_sites_solution_hydrogens geom
_atom_sites_solution_primary direct
_atom_sites_solution_secondary difmap
_audit_creation_method SHELXL-97
_cell_angle_alpha 90.00
_cell_angle_beta 114.665(2)
_cell_angle_gamma 90.00
_cell_formula_units_Z 4
_cell_length_a 21.0444(10)
_cell_length_b 12.4275(5)
_cell_length_c 15.2824(7)
_cell_measurement_reflns_used 11333
_cell_measurement_temperature 150(2)
_cell_measurement_theta_max 25.00
_cell_measurement_theta_min 1.95
_cell_volume 3632.1(3)
_computing_cell_refinement DENZO-SMN
_computing_data_collection 'NONIUS COLLECT'
_computing_data_reduction DENZO-SMN
_computing_molecular_graphics 'Bruker SHELXTL'
_computing_publication_material 'Bruker SHELXTL'
_computing_structure_refinement 'SHELXL-97 (Sheldrick, 1997)'
_computing_structure_solution 'SHELXS-97 (Sheldrick, 1990)'
_diffrn_ambient_temperature 150(2)
_diffrn_measured_fraction_theta_full 0.999
_diffrn_measured_fraction_theta_max 0.999
_diffrn_measurement_device_type 'NONIUS KappaCCD'
_diffrn_measurement_method '\w scans'
_diffrn_radiation_monochromator graphite
_diffrn_radiation_source 'fine-focus sealed tube'
_diffrn_radiation_type MoK\a
_diffrn_radiation_wavelength 0.71073
_diffrn_reflns_av_R_equivalents 0.0566
_diffrn_reflns_av_sigmaI/netI 0.0581
_diffrn_reflns_limit_h_max 24
_diffrn_reflns_limit_h_min -23
_diffrn_reflns_limit_k_max 14
_diffrn_reflns_limit_k_min -13
_diffrn_reflns_limit_l_max 18
_diffrn_reflns_limit_l_min -18
_diffrn_reflns_number 11333
_diffrn_reflns_theta_full 25.00
_diffrn_reflns_theta_max 25.00
_diffrn_reflns_theta_min 1.95
_exptl_absorpt_coefficient_mu 1.782
_exptl_absorpt_correction_T_max 0.952
_exptl_absorpt_correction_T_min 0.865
_exptl_absorpt_correction_type multi-scan
_exptl_absorpt_process_details 'SORTAV, (Blessing,1995)'
_exptl_crystal_colour yellow
_exptl_crystal_density_diffrn 1.643
_exptl_crystal_density_method 'not measured'
_exptl_crystal_description plate
_exptl_crystal_F_000 1784
_exptl_crystal_recrystallization_method 'Re-crystallisation from solvent: acetonitrile, ether'
_exptl_crystal_size_max 0.20
_exptl_crystal_size_mid 0.12
_exptl_crystal_size_min 0.02
_refine_diff_density_max 0.605
_refine_diff_density_min -0.788
_refine_diff_density_rms 0.105
_refine_ls_extinction_method none
_refine_ls_goodness_of_fit_ref 1.076
_refine_ls_hydrogen_treatment constr
_refine_ls_matrix_type full
_refine_ls_number_parameters 229
_refine_ls_number_reflns 3201
_refine_ls_number_restraints 0
_refine_ls_restrained_S_all 1.076
_refine_ls_R_factor_all 0.0659
_refine_ls_R_factor_gt 0.0377
_refine_ls_shift/su_max 0.001
_refine_ls_shift/su_mean 0.000
_refine_ls_structure_factor_coef Fsqd
_refine_ls_weighting_details 'calc w=1/[\s^2^(Fo^2^)+(0.0350P)^2^+9.5697P] where P=(Fo^2^+2Fc^2^)/3'
_refine_ls_weighting_scheme calc
_refine_ls_wR_factor_gt 0.0802
_refine_ls_wR_factor_ref 0.0968
_reflns_number_gt 2288
_reflns_number_total 3201
_reflns_threshold_expression >2sigma(I)
_cod_data_source_file c4ra12597e2.cif
_cod_data_source_block ic15835
_cod_depositor_comments
;
The following automatic conversions were performed:

'_symmetry_cell_setting' value 'Monoclinic' changed to 'monoclinic'
according to
/usr/data/users/saulius/crontab/automatic-downloads/rss-feeds/RSC/lib/dictionaries/cif_core.dic
dictionary named 'cif_core.dic' version 2.4.2 from 2011-04-26.

Automatic conversion script
Id: cif_fix_values 2827 2014-09-09 07:05:25Z andrius 
;
_cod_original_sg_symbol_H-M C2/c
_cod_database_code 7218830

loop_
_symmetry_equiv_pos_as_xyz
'x, y, z'
'-x, y, -z+1/2'
'x+1/2, y+1/2, z'
'-x+1/2, y+1/2, -z+1/2'
'-x, -y, -z'
'x, -y, z-1/2'
'-x+1/2, -y+1/2, -z'
'x+1/2, -y+1/2, z-1/2'

loop_
_atom_site_label
_atom_site_type_symbol
_atom_site_fract_x
_atom_site_fract_y
_atom_site_fract_z
_atom_site_U_iso_or_equiv
_atom_site_adp_type
_atom_site_occupancy
_atom_site_symmetry_multiplicity
_atom_site_calc_flag
_atom_site_refinement_flags
I1 I 0.285703(19) 0.27483(3) 0.37543(2) 0.04152(15) Uani 1 1 d .
O1 O 0.4907(2) 0.1792(3) 0.5052(2) 0.0386(9) Uani 1 1 d .
O2 O 0.41632(19) 0.3978(3) 0.2396(2) 0.0358(9) Uani 1 1 d .
N1 N 0.4642(2) 0.3120(3) 0.3884(3) 0.0281(10) Uani 1 1 d .
N2 N 0.3977(2) -0.1192(4) 0.2007(3) 0.0312(10) Uani 1 1 d .
N3 N 0.3596(2) -0.0136(4) 0.0741(3) 0.0340(11) Uani 1 1 d .
C1 C 0.3672(3) -0.1151(5) 0.1043(3) 0.0354(13) Uani 1 1 d .
H1 H 0.3529 -0.1762 0.0633 0.042 Uiso 1 1 calc R
C2 C 0.4082(3) -0.0132(4) 0.2349(3) 0.0276(11) Uani 1 1 d .
C3 C 0.4375(3) 0.0266(4) 0.3294(3) 0.0296(12) Uani 1 1 d .
H3 H 0.4538 -0.0185 0.3846 0.036 Uiso 1 1 calc R
C4 C 0.4405(3) 0.1375(4) 0.3345(3) 0.0271(11) Uani 1 1 d .
C5 C 0.4168(3) 0.2034(4) 0.2537(3) 0.0292(12) Uani 1 1 d .
C6 C 0.3875(3) 0.1660(4) 0.1604(3) 0.0316(12) Uani 1 1 d .
H6 H 0.3714 0.2120 0.1058 0.038 Uiso 1 1 calc R
C7 C 0.3837(3) 0.0540(4) 0.1539(3) 0.0311(12) Uani 1 1 d .
C8 C 0.4684(3) 0.2069(4) 0.4222(3) 0.0321(13) Uani 1 1 d .
C9 C 0.4301(3) 0.3166(4) 0.2862(3) 0.0289(12) Uani 1 1 d .
C10 C 0.5262(3) 0.4816(4) 0.4315(3) 0.0329(13) Uani 1 1 d .
H10 H 0.5441 0.4690 0.3847 0.040 Uiso 1 1 calc R
C11 C 0.4831(3) 0.4071(4) 0.4463(3) 0.0286(12) Uani 1 1 d .
C12 C 0.4571(3) 0.4253(4) 0.5145(3) 0.0324(12) Uani 1 1 d .
H12 H 0.4276 0.3733 0.5242 0.039 Uiso 1 1 calc R
C13 C 0.4105(3) -0.2175(4) 0.2610(3) 0.0361(13) Uani 1 1 d .
H13A H 0.3745 -0.2224 0.2868 0.043 Uiso 1 1 calc R
H13B H 0.4567 -0.2115 0.3164 0.043 Uiso 1 1 calc R
C14 C 0.4087(3) -0.3192(5) 0.2054(4) 0.0429(14) Uani 1 1 d .
H14A H 0.3616 -0.3292 0.1543 0.064 Uiso 1 1 calc R
H14B H 0.4208 -0.3810 0.2491 0.064 Uiso 1 1 calc R
H14C H 0.4424 -0.3131 0.1768 0.064 Uiso 1 1 calc R
C15 C 0.3282(3) 0.0214(5) -0.0279(3) 0.0420(15) Uani 1 1 d .
H15A H 0.3313 -0.0379 -0.0691 0.050 Uiso 1 1 calc R
H15B H 0.3549 0.0833 -0.0359 0.050 Uiso 1 1 calc R
C16 C 0.2525(3) 0.0534(5) -0.0599(4) 0.0547(17) Uani 1 1 d .
H16A H 0.2260 -0.0077 -0.0519 0.082 Uiso 1 1 calc R
H16B H 0.2330 0.0747 -0.1279 0.082 Uiso 1 1 calc R
H16C H 0.2494 0.1140 -0.0208 0.082 Uiso 1 1 calc R
N4 N 0.3455(4) 0.2845(5) -0.0501(4) 0.0713(18) Uani 1 1 d .
C17 C 0.3260(4) 0.3510(5) -0.1056(4) 0.0514(17) Uani 1 1 d .
C18 C 0.3022(5) 0.4357(6) -0.1770(5) 0.077(2) Uani 1 1 d .
H18A H 0.3423 0.4673 -0.1843 0.116 Uiso 1 1 calc R
H18B H 0.2785 0.4915 -0.1562 0.116 Uiso 1 1 calc R
H18C H 0.2695 0.4058 -0.2387 0.116 Uiso 1 1 calc R

loop_
_atom_site_aniso_label
_atom_site_aniso_U_11
_atom_site_aniso_U_22
_atom_site_aniso_U_33
_atom_site_aniso_U_23
_atom_site_aniso_U_13
_atom_site_aniso_U_12
I1 0.0408(2) 0.0373(2) 0.0405(2) 0.00454(19) 0.01096(16) -0.0030(2)
O1 0.056(3) 0.026(2) 0.0228(18) -0.0006(16) 0.0056(17) -0.0009(19)
O2 0.050(2) 0.028(2) 0.0235(18) 0.0009(16) 0.0100(17) -0.0070(18)
N1 0.038(3) 0.021(2) 0.0198(19) -0.0022(18) 0.0072(18) -0.0048(19)
N2 0.035(3) 0.028(3) 0.027(2) -0.0042(19) 0.0100(19) -0.003(2)
N3 0.045(3) 0.029(3) 0.024(2) -0.0059(19) 0.010(2) -0.003(2)
C1 0.042(3) 0.029(3) 0.031(3) -0.006(2) 0.012(2) 0.000(3)
C2 0.030(3) 0.022(3) 0.030(3) -0.005(2) 0.011(2) -0.003(2)
C3 0.032(3) 0.031(3) 0.025(2) 0.000(2) 0.011(2) -0.002(2)
C4 0.031(3) 0.024(3) 0.025(2) -0.005(2) 0.009(2) -0.003(2)
C5 0.034(3) 0.027(3) 0.027(2) -0.003(2) 0.013(2) -0.003(2)
C6 0.040(3) 0.029(3) 0.025(2) -0.004(2) 0.013(2) -0.003(3)
C7 0.033(3) 0.031(3) 0.027(3) -0.006(2) 0.010(2) -0.006(2)
C8 0.036(3) 0.030(4) 0.027(3) -0.006(2) 0.010(2) -0.007(2)
C9 0.033(3) 0.027(3) 0.026(2) -0.002(2) 0.011(2) -0.003(2)
C10 0.044(3) 0.029(3) 0.027(3) -0.006(2) 0.016(2) -0.007(3)
C11 0.030(3) 0.024(3) 0.026(3) -0.003(2) 0.006(2) -0.001(2)
C12 0.040(3) 0.027(3) 0.028(3) -0.001(2) 0.012(2) -0.009(3)
C13 0.045(3) 0.027(3) 0.031(3) 0.000(3) 0.011(2) 0.003(3)
C14 0.045(4) 0.029(3) 0.045(3) -0.006(3) 0.010(3) 0.003(3)
C15 0.063(4) 0.034(4) 0.023(3) -0.003(2) 0.012(3) -0.001(3)
C16 0.058(4) 0.052(5) 0.038(3) -0.004(3) 0.005(3) 0.002(3)
N4 0.109(5) 0.055(4) 0.049(3) 0.001(3) 0.032(3) -0.004(4)
C17 0.077(5) 0.035(4) 0.044(3) -0.012(3) 0.028(3) -0.007(4)
C18 0.126(7) 0.038(5) 0.056(4) -0.002(3) 0.026(4) 0.001(4)

loop_
_atom_type_symbol
_atom_type_description
_atom_type_scat_dispersion_real
_atom_type_scat_dispersion_imag
_atom_type_scat_source
C C 0.0033 0.0016 'International Tables Vol C Tables 4.2.6.8 and 6.1.1.4'
H H 0.0000 0.0000 'International Tables Vol C Tables 4.2.6.8 and 6.1.1.4'
N N 0.0061 0.0033 'International Tables Vol C Tables 4.2.6.8 and 6.1.1.4'
O O 0.0106 0.0060 'International Tables Vol C Tables 4.2.6.8 and 6.1.1.4'
I I -0.4742 1.8119 'International Tables Vol C Tables 4.2.6.8 and 6.1.1.4'

loop_
_geom_angle_atom_site_label_1
_geom_angle_atom_site_label_2
_geom_angle_atom_site_label_3
_geom_angle
_geom_angle_site_symmetry_1
_geom_angle_site_symmetry_3
C8 N1 C9 111.6(4) . .
C8 N1 C11 126.0(4) . .
C9 N1 C11 122.0(4) . .
C1 N2 C2 107.6(4) . .
C1 N2 C13 126.4(4) . .
C2 N2 C13 125.6(4) . .
C1 N3 C7 108.8(4) . .
C1 N3 C15 125.5(4) . .
C7 N3 C15 125.7(4) . .
N3 C1 N2 110.6(5) . .
N2 C2 C3 130.5(5) . .
N2 C2 C7 106.8(4) . .
C3 C2 C7 122.8(5) . .
C4 C3 C2 113.6(4) . .
C3 C4 C5 123.2(4) . .
C3 C4 C8 128.2(4) . .
C5 C4 C8 108.6(4) . .
C6 C5 C4 124.1(5) . .
C6 C5 C9 127.5(5) . .
C4 C5 C9 108.4(4) . .
C5 C6 C7 113.5(5) . .
N3 C7 C6 130.9(5) . .
N3 C7 C2 106.2(4) . .
C6 C7 C2 122.8(4) . .
O1 C8 N1 126.5(5) . .
O1 C8 C4 128.0(5) . .
N1 C8 C4 105.6(4) . .
O2 C9 N1 124.8(5) . .
O2 C9 C5 129.6(4) . .
N1 C9 C5 105.6(4) . .
C11 C10 C12 119.1(5) . 5_666
C10 C11 C12 120.5(5) . .
C10 C11 N1 119.1(4) . .
C12 C11 N1 120.4(5) . .
C10 C12 C11 120.4(5) 5_666 .
N2 C13 C14 112.4(4) . .
N3 C15 C16 111.5(5) . .
N4 C17 C18 179.1(8) . .

loop_
_geom_bond_atom_site_label_1
_geom_bond_atom_site_label_2
_geom_bond_distance
_geom_bond_site_symmetry_2
O1 C8 1.204(6) .
O2 C9 1.200(6) .
N1 C8 1.395(7) .
N1 C9 1.422(6) .
N1 C11 1.429(6) .
N2 C1 1.340(6) .
N2 C2 1.401(6) .
N2 C13 1.485(6) .
N3 C1 1.329(7) .
N3 C7 1.391(6) .
N3 C15 1.482(6) .
C2 C3 1.402(7) .
C2 C7 1.402(7) .
C3 C4 1.380(7) .
C4 C5 1.389(7) .
C4 C8 1.493(7) .
C5 C6 1.377(7) .
C5 C9 1.479(7) .
C6 C7 1.395(7) .
C10 C11 1.379(7) .
C10 C12 1.379(7) 5_666
C11 C12 1.382(7) .
C12 C10 1.379(7) 5_666
C13 C14 1.515(7) .
C15 C16 1.511(8) .
N4 C17 1.131(8) .
C17 C18 1.447(9) .
